data_1565571
loop_
_publ_author_name
'Timmermann, Christopher'
'Thiem, Paula'
'Wanitschke, Dominik'
'H\"uttenschmidt, Mareike'
'Romischke, Johanna'
'Villinger, Alexander'
'Seidel, Wolfram W.'

_publ_section_title
;
 Migratory insertion of isocyanide into a ketenyl-tungsten bond as key
 step in cyclization reactions.
;
_journal_issue 1
_journal_name_full 'Chemical science'
_journal_page_first 123
_journal_page_last 132
_journal_paper_doi 10.1039/d1sc06149f
_journal_volume 13
_journal_year 2021
_chemical_formula_moiety 'C32 H42 B N7 O4 W, 0.84(C H2 Cl2)'
_chemical_formula_sum 'C32.84 H43.68 B Cl1.68 N7 O4 W'
_chemical_formula_weight 854.72
_chemical_name_systematic
'[Di(carbonyl)-\k2-C,O-{(E)-3-(2,6-dimethyphenylamino)-1-methoxyprop-1-en-3-ylidene-1-olate}-hydridotris(3,4,5-trimethylpyrazolyl)borato-tungsten(II)]'
_space_group_crystal_system triclinic
_space_group_IT_number 2
_space_group_name_Hall '-P 1'
_space_group_name_H-M_alt 'P -1'
_atom_sites_solution_hydrogens mixed
_audit_creation_method SHELXL-2014/7
_audit_update_record
;
2021-02-04 deposited with the CCDC.	2021-11-22 downloaded from the CCDC.
;
_cell_angle_alpha 105.219(3)
_cell_angle_beta 96.074(3)
_cell_angle_gamma 93.672(3)
_cell_formula_units_Z 2
_cell_length_a 10.2497(9)
_cell_length_b 11.3925(9)
_cell_length_c 16.0476(13)
_cell_measurement_reflns_used 9964
_cell_measurement_temperature 123(2)
_cell_measurement_theta_max 32.76
_cell_measurement_theta_min 2.54
_cell_volume 1789.8(3)
_computing_cell_refinement 'Bruker Apex V7.51A'
_computing_data_collection 'Bruker Apex V7.51A'
_computing_data_reduction 'Bruker SAINT'
_computing_molecular_graphics 'ORTEP-3v2.01 (Farrugia, 1997)'
_computing_publication_material 'SHELXL-2014/7 (Sheldrick, 2014)'
_computing_structure_refinement 'SHELXL-2014/7 (Sheldrick, 2014)'
_computing_structure_solution 'Bruker SHELXTL'
_diffrn_ambient_temperature 123(2)
_diffrn_measured_fraction_theta_full 0.998
_diffrn_measured_fraction_theta_max 0.999
_diffrn_measurement_device_type 'Bruker Apex Kappa-II-CCD-diffractometer'
_diffrn_measurement_method 'phi and omega scans'
_diffrn_radiation_type MoK\a
_diffrn_radiation_wavelength 0.71073
_diffrn_reflns_av_R_equivalents 0.1053
_diffrn_reflns_av_unetI/netI 0.0734
_diffrn_reflns_Laue_measured_fraction_full 0.998
_diffrn_reflns_Laue_measured_fraction_max 0.999
_diffrn_reflns_limit_h_max 14
_diffrn_reflns_limit_h_min -14
_diffrn_reflns_limit_k_max 16
_diffrn_reflns_limit_k_min -16
_diffrn_reflns_limit_l_max 22
_diffrn_reflns_limit_l_min -22
_diffrn_reflns_number 75962
_diffrn_reflns_point_group_measured_fraction_full 0.998
_diffrn_reflns_point_group_measured_fraction_max 0.999
_diffrn_reflns_theta_full 25.242
_diffrn_reflns_theta_max 29.999
_diffrn_reflns_theta_min 2.797
_diffrn_source 'sealed tube'
_exptl_absorpt_coefficient_mu 3.399
_exptl_absorpt_correction_T_max 0.7464
_exptl_absorpt_correction_T_min 0.6629
_exptl_absorpt_correction_type multi-scan
_exptl_absorpt_process_details '(SADABS; Sheldrick, 2004)'
_exptl_crystal_colour yellow
_exptl_crystal_density_diffrn 1.586
_exptl_crystal_description block
_exptl_crystal_F_000 859
_exptl_crystal_recrystallization_method 'Re-crystallisation from solvent: dichloromethane/methanol'
_exptl_crystal_size_max 0.140
_exptl_crystal_size_mid 0.050
_exptl_crystal_size_min 0.040
_refine_diff_density_max 2.681
_refine_diff_density_min -1.458
_refine_diff_density_rms 0.151
_refine_ls_extinction_method none
_refine_ls_goodness_of_fit_ref 1.027
_refine_ls_hydrogen_treatment mixed
_refine_ls_matrix_type full
_refine_ls_number_parameters 461
_refine_ls_number_reflns 10418
_refine_ls_number_restraints 12
_refine_ls_restrained_S_all 1.027
_refine_ls_R_factor_all 0.0657
_refine_ls_R_factor_gt 0.0429
_refine_ls_shift/su_max 0.008
_refine_ls_shift/su_mean 0.000
_refine_ls_structure_factor_coef Fsqd
_refine_ls_weighting_details 'w=1/[\s^2^(Fo^2^)+(0.0362P)^2^+0.1182P] where P=(Fo^2^+2Fc^2^)/3'
_refine_ls_weighting_scheme calc
_refine_ls_wR_factor_gt 0.0763
_refine_ls_wR_factor_ref 0.0837
_reflns_Friedel_coverage 0.000
_reflns_number_gt 8281
_reflns_number_total 10418
_reflns_threshold_expression 'I > 2\s(I)'
_cod_data_source_file d1sc06149f2.cif
_cod_data_source_block is_ct196_2
_cod_depositor_comments 'Adding full bibliography for 1565569--1565576.cif.'
_cod_database_code 1565571
_shelx_shelxl_version_number 2014/7
_shelx_space_group_comment
;
The symmetry employed for this shelxl refinement is uniquely defined
by the following loop, which should always be used as a source of
symmetry information in preference to the above space-group names.
They are only intended as comments.
;
_shelx_estimated_absorpt_t_min 0.648
_shelx_estimated_absorpt_t_max 0.876

loop_
_space_group_symop_operation_xyz
'x, y, z'
'-x, -y, -z'

loop_
_atom_site_label
_atom_site_type_symbol
_atom_site_fract_x
_atom_site_fract_y
_atom_site_fract_z
_atom_site_U_iso_or_equiv
_atom_site_adp_type
_atom_site_occupancy
_atom_site_site_symmetry_order
_atom_site_calc_flag
_atom_site_refinement_flags_posn
_atom_site_refinement_flags_adp
_atom_site_refinement_flags_occupancy
_atom_site_disorder_assembly
_atom_site_disorder_group
C33A C 0.2267(17) 0.0961(19) 0.1842(9) 0.055(5) Uiso 0.404(15) 1 d D . P A 1
H33A H 0.2381 0.0467 0.2264 0.066 Uiso 0.404(15) 1 calc R U P A 1
H33B H 0.2275 0.1825 0.2178 0.066 Uiso 0.404(15) 1 calc R U P A 1
Cl1A Cl 0.0837(5) 0.0524(11) 0.1248(6) 0.074(2) Uiso 0.404(15) 1 d D . P A 1
Cl2A Cl 0.3673(5) 0.0814(6) 0.1205(5) 0.0440(19) Uiso 0.404(15) 1 d D . P A 1
C33B C 0.2551(17) 0.122(2) 0.2004(9) 0.044(5) Uiso 0.325(15) 1 d D . P B 2
H33C H 0.2770 0.2096 0.2312 0.053 Uiso 0.325(15) 1 calc R U P B 2
H33D H 0.2620 0.0757 0.2447 0.053 Uiso 0.325(15) 1 calc R U P B 2
Cl1B Cl 0.3646(6) 0.0801(7) 0.1350(6) 0.044(2) Uiso 0.325(15) 1 d D . P B 2
Cl2B Cl 0.0846(5) 0.1007(11) 0.1491(6) 0.065(3) Uiso 0.325(15) 1 d D . P B 2
C33C C 0.200(5) 0.032(3) 0.169(3) 0.08(2) Uiso 0.112(4) 1 d D . P C 3
H33E H 0.2867 0.0207 0.1477 0.099 Uiso 0.112(4) 1 calc R U P C 3
H33F H 0.1802 -0.0327 0.1973 0.099 Uiso 0.112(4) 1 calc R U P C 3
Cl1C Cl 0.0887(13) 0.0163(11) 0.0855(8) 0.050(4) Uiso 0.112(4) 1 d D . P C 3
Cl2C Cl 0.2122(12) 0.1808(10) 0.2506(7) 0.047(4) Uiso 0.112(4) 1 d D . P C 3
W1 W 0.46035(2) 0.63760(2) 0.26924(2) 0.01933(5) Uani 1 1 d . . . . .
B1 B 0.7508(4) 0.7773(4) 0.3722(3) 0.0225(9) Uani 1 1 d . . . . .
H1 H 0.8383 0.8198 0.4020 0.027 Uiso 1 1 calc R U . . .
N6 N 0.6478(3) 0.5614(3) 0.3047(2) 0.0216(7) Uani 1 1 d . . . . .
N7 N 0.7578(3) 0.6373(3) 0.3471(2) 0.0216(7) Uani 1 1 d . . . . .
N8 N 0.5169(3) 0.7642(3) 0.4036(2) 0.0213(7) Uani 1 1 d . . . . .
N9 N 0.6455(3) 0.8087(3) 0.4336(2) 0.0204(7) Uani 1 1 d . . . . .
N10 N 0.6004(3) 0.7677(3) 0.2329(2) 0.0226(7) Uani 1 1 d . . . . .
N11 N 0.7118(3) 0.8192(3) 0.2897(2) 0.0211(7) Uani 1 1 d . . . . .
N1 N 0.1992(3) 0.5436(3) 0.1349(2) 0.0236(7) Uani 1 1 d . . . . .
O1 O 0.4033(3) 0.5340(2) 0.35335(17) 0.0224(6) Uani 1 1 d . . . . .
O2 O 0.2538(3) 0.4057(3) 0.38764(19) 0.0317(7) Uani 1 1 d . . . . .
O3 O 0.4904(3) 0.4732(3) 0.0847(2) 0.0364(8) Uani 1 1 d . . . . .
O4 O 0.2661(3) 0.8286(3) 0.2445(2) 0.0381(8) Uani 1 1 d . . . . .
C1 C 0.2687(4) 0.5396(4) 0.2107(3) 0.0217(8) Uani 1 1 d . . . . .
C2 C 0.2140(4) 0.4664(4) 0.2583(3) 0.0260(9) Uani 1 1 d . . . . .
H2 H 0.1312 0.4190 0.2402 0.031 Uiso 1 1 calc R U . . .
C3 C 0.2924(4) 0.4703(4) 0.3336(3) 0.0241(8) Uani 1 1 d . . . . .
C4 C 0.0710(4) 0.4774(4) 0.1029(3) 0.0272(9) Uani 1 1 d . . . . .
C5 C -0.0410(4) 0.5333(5) 0.1290(3) 0.0337(11) Uani 1 1 d . . . . .
C6 C -0.1628(5) 0.4640(6) 0.1019(3) 0.0517(15) Uani 1 1 d . . . . .
H6 H -0.2403 0.5002 0.1186 0.062 Uiso 1 1 calc R U . . .
C7 C -0.1735(5) 0.3469(6) 0.0525(4) 0.0541(16) Uani 1 1 d . . . . .
H7 H -0.2575 0.3015 0.0360 0.065 Uiso 1 1 calc R U . . .
C8 C -0.0622(5) 0.2933(5) 0.0259(3) 0.0502(14) Uani 1 1 d . . . . .
H8 H -0.0708 0.2114 -0.0097 0.060 Uiso 1 1 calc R U . . .
C9 C 0.0632(5) 0.3578(4) 0.0506(3) 0.0345(10) Uani 1 1 d . . . . .
C10 C -0.0295(5) 0.6624(5) 0.1830(3) 0.0481(14) Uani 1 1 d . . . . .
H10A H -0.1171 0.6859 0.1956 0.072 Uiso 1 1 calc R U . . .
H10B H 0.0090 0.7158 0.1512 0.072 Uiso 1 1 calc R U . . .
H10C H 0.0273 0.6706 0.2377 0.072 Uiso 1 1 calc R U . . .
C11 C 0.1853(5) 0.3012(4) 0.0224(3) 0.0480(13) Uani 1 1 d . . . . .
H11A H 0.2284 0.3488 -0.0116 0.072 Uiso 1 1 calc R U . . .
H11B H 0.1613 0.2171 -0.0135 0.072 Uiso 1 1 calc R U . . .
H11C H 0.2458 0.3009 0.0738 0.072 Uiso 1 1 calc R U . . .
C12 C 0.3403(4) 0.4195(4) 0.4665(3) 0.0310(10) Uani 1 1 d . . . . .
H12A H 0.4233 0.3856 0.4525 0.047 Uiso 1 1 calc R U . . .
H12B H 0.2986 0.3759 0.5034 0.047 Uiso 1 1 calc R U . . .
H12C H 0.3580 0.5064 0.4975 0.047 Uiso 1 1 calc R U . . .
C13 C 0.4734(4) 0.5368(4) 0.1516(3) 0.0256(9) Uani 1 1 d . . . . .
C14 C 0.3356(4) 0.7541(4) 0.2511(3) 0.0254(9) Uani 1 1 d . . . . .
C15 C 0.6793(4) 0.4465(4) 0.2934(3) 0.0235(8) Uani 1 1 d . . . . .
C16 C 0.8105(4) 0.4470(4) 0.3293(3) 0.0273(9) Uani 1 1 d . . . . .
C17 C 0.8564(4) 0.5688(4) 0.3628(3) 0.0248(9) Uani 1 1 d . . . . .
C18 C 0.5853(4) 0.3377(4) 0.2485(3) 0.0344(10) Uani 1 1 d . . . . .
H18A H 0.4962 0.3631 0.2414 0.052 Uiso 1 1 calc R U . . .
H18B H 0.5867 0.2789 0.2835 0.052 Uiso 1 1 calc R U . . .
H18C H 0.6110 0.2995 0.1912 0.052 Uiso 1 1 calc R U . . .
C19 C 0.8829(5) 0.3365(4) 0.3278(3) 0.0375(11) Uani 1 1 d . . . . .
H19A H 0.8909 0.2931 0.2674 0.056 Uiso 1 1 calc R U . . .
H19B H 0.8342 0.2822 0.3545 0.056 Uiso 1 1 calc R U . . .
H19C H 0.9710 0.3618 0.3605 0.056 Uiso 1 1 calc R U . . .
C20 C 0.9866(4) 0.6247(4) 0.4128(3) 0.0323(10) Uani 1 1 d . . . . .
H20A H 1.0219 0.6882 0.3879 0.048 Uiso 1 1 calc R U . . .
H20B H 1.0480 0.5616 0.4093 0.048 Uiso 1 1 calc R U . . .
H20C H 0.9756 0.6611 0.4738 0.048 Uiso 1 1 calc R U . . .
C21 C 0.4474(4) 0.8038(4) 0.4699(3) 0.0224(8) Uani 1 1 d . . . . .
C22 C 0.5306(4) 0.8738(3) 0.5429(3) 0.0234(8) Uani 1 1 d . . . . .
C23 C 0.6547(4) 0.8748(3) 0.5175(3) 0.0230(8) Uani 1 1 d . . . . .
C24 C 0.3012(4) 0.7716(4) 0.4631(3) 0.0287(9) Uani 1 1 d . . . . .
H24A H 0.2645 0.7411 0.4016 0.043 Uiso 1 1 calc R U . . .
H24B H 0.2593 0.8445 0.4903 0.043 Uiso 1 1 calc R U . . .
H24C H 0.2847 0.7083 0.4928 0.043 Uiso 1 1 calc R U . . .
C25 C 0.4902(4) 0.9346(4) 0.6301(3) 0.0297(10) Uani 1 1 d . . . . .
H25A H 0.5597 0.9321 0.6762 0.045 Uiso 1 1 calc R U . . .
H25B H 0.4083 0.8916 0.6377 0.045 Uiso 1 1 calc R U . . .
H25C H 0.4761 1.0199 0.6331 0.045 Uiso 1 1 calc R U . . .
C26 C 0.7842(4) 0.9300(4) 0.5701(3) 0.0321(10) Uani 1 1 d . . . . .
H26A H 0.8312 0.8660 0.5872 0.048 Uiso 1 1 calc R U . . .
H26B H 0.7687 0.9921 0.6224 0.048 Uiso 1 1 calc R U . . .
H26C H 0.8374 0.9679 0.5352 0.048 Uiso 1 1 calc R U . . .
C27 C 0.5949(4) 0.8235(4) 0.1692(3) 0.0257(9) Uani 1 1 d . . . . .
C28 C 0.7011(4) 0.9135(4) 0.1855(3) 0.0250(9) Uani 1 1 d . . . . .
C29 C 0.7724(4) 0.9076(3) 0.2618(3) 0.0215(8) Uani 1 1 d . . . . .
C30 C 0.4912(5) 0.7892(4) 0.0917(3) 0.0341(10) Uani 1 1 d . . . . .
H30A H 0.4882 0.7015 0.0635 0.051 Uiso 1 1 calc R U . . .
H30B H 0.5122 0.8353 0.0503 0.051 Uiso 1 1 calc R U . . .
H30C H 0.4053 0.8084 0.1105 0.051 Uiso 1 1 calc R U . . .
C31 C 0.7284(5) 1.0000(4) 0.1318(3) 0.0348(10) Uani 1 1 d . . . . .
H31A H 0.6696 1.0653 0.1433 0.052 Uiso 1 1 calc R U . . .
H31B H 0.7131 0.9555 0.0699 0.052 Uiso 1 1 calc R U . . .
H31C H 0.8202 1.0355 0.1471 0.052 Uiso 1 1 calc R U . . .
C32 C 0.8971(4) 0.9801(4) 0.3092(3) 0.0324(10) Uani 1 1 d . . . . .
H32A H 0.8821 1.0248 0.3680 0.049 Uiso 1 1 calc R U . . .
H32B H 0.9254 1.0383 0.2778 0.049 Uiso 1 1 calc R U . . .
H32C H 0.9657 0.9249 0.3131 0.049 Uiso 1 1 calc R U . . .
H1A H 0.230(4) 0.580(4) 0.101(3) 0.017(11) Uiso 1 1 d . . . . .

loop_
_atom_site_aniso_label
_atom_site_aniso_U_11
_atom_site_aniso_U_22
_atom_site_aniso_U_33
_atom_site_aniso_U_23
_atom_site_aniso_U_13
_atom_site_aniso_U_12
W1 0.01555(8) 0.02396(8) 0.01640(8) 0.00371(5) -0.00034(5) -0.00217(5)
B1 0.021(2) 0.026(2) 0.019(2) 0.0048(18) 0.0017(18) -0.0032(18)
N6 0.0137(15) 0.0266(17) 0.0223(17) 0.0048(14) 0.0001(13) -0.0036(13)
N7 0.0164(15) 0.0286(17) 0.0188(16) 0.0063(13) 0.0000(13) -0.0003(13)
N8 0.0141(15) 0.0268(17) 0.0197(16) 0.0024(13) 0.0003(13) -0.0032(13)
N9 0.0163(15) 0.0221(16) 0.0188(16) 0.0016(13) -0.0028(13) -0.0017(13)
N10 0.0194(16) 0.0284(17) 0.0188(16) 0.0063(14) 0.0017(14) -0.0048(14)
N11 0.0168(15) 0.0250(17) 0.0196(16) 0.0041(13) 0.0019(13) -0.0022(13)
N1 0.0172(16) 0.0342(19) 0.0208(17) 0.0106(15) 0.0018(14) 0.0006(14)
O1 0.0180(13) 0.0269(14) 0.0210(14) 0.0069(11) -0.0016(11) -0.0033(11)
O2 0.0250(15) 0.0436(18) 0.0303(17) 0.0218(14) -0.0033(13) -0.0065(14)
O3 0.0313(17) 0.0466(19) 0.0253(17) -0.0017(14) 0.0066(14) 0.0032(15)
O4 0.0415(19) 0.0305(17) 0.0390(19) 0.0054(14) -0.0038(15) 0.0109(15)
C1 0.0148(17) 0.026(2) 0.0209(19) 0.0023(16) -0.0015(15) 0.0006(15)
C2 0.0168(18) 0.034(2) 0.025(2) 0.0074(17) 0.0002(17) -0.0041(17)
C3 0.0218(19) 0.027(2) 0.025(2) 0.0082(17) 0.0054(17) 0.0002(17)
C4 0.0190(19) 0.044(3) 0.019(2) 0.0127(18) -0.0051(16) -0.0026(18)
C5 0.019(2) 0.063(3) 0.023(2) 0.018(2) 0.0023(18) 0.005(2)
C6 0.020(2) 0.105(5) 0.036(3) 0.032(3) 0.001(2) 0.000(3)
C7 0.029(3) 0.091(5) 0.045(3) 0.038(3) -0.016(2) -0.028(3)
C8 0.050(3) 0.055(3) 0.040(3) 0.017(3) -0.015(3) -0.019(3)
C9 0.035(2) 0.037(2) 0.028(2) 0.0106(19) -0.009(2) -0.007(2)
C10 0.030(3) 0.077(4) 0.036(3) 0.007(3) 0.012(2) 0.022(3)
C11 0.051(3) 0.035(3) 0.047(3) -0.002(2) -0.008(3) 0.005(2)
C12 0.030(2) 0.042(3) 0.025(2) 0.0168(19) 0.0020(19) 0.003(2)
C13 0.0144(18) 0.034(2) 0.027(2) 0.0086(18) -0.0017(16) -0.0048(17)
C14 0.029(2) 0.026(2) 0.0163(19) 0.0005(16) -0.0014(17) -0.0076(18)
C15 0.023(2) 0.024(2) 0.022(2) 0.0057(16) 0.0034(17) -0.0014(16)
C16 0.025(2) 0.032(2) 0.025(2) 0.0071(17) 0.0040(18) 0.0046(18)
C17 0.0196(19) 0.031(2) 0.025(2) 0.0089(17) 0.0049(17) 0.0057(17)
C18 0.031(2) 0.026(2) 0.043(3) 0.0075(19) -0.001(2) -0.0006(19)
C19 0.030(2) 0.039(3) 0.045(3) 0.013(2) 0.004(2) 0.007(2)
C20 0.021(2) 0.039(2) 0.034(2) 0.006(2) -0.0034(19) 0.0036(19)
C21 0.0216(19) 0.025(2) 0.021(2) 0.0071(16) 0.0022(16) 0.0015(16)
C22 0.026(2) 0.0216(19) 0.021(2) 0.0045(15) 0.0011(17) 0.0035(16)
C23 0.024(2) 0.0209(19) 0.021(2) 0.0022(15) -0.0013(16) -0.0001(16)
C24 0.021(2) 0.035(2) 0.028(2) 0.0044(18) 0.0056(18) 0.0019(18)
C25 0.033(2) 0.031(2) 0.022(2) 0.0019(17) 0.0058(18) 0.0021(19)
C26 0.029(2) 0.034(2) 0.025(2) -0.0034(18) -0.0009(19) -0.0034(19)
C27 0.027(2) 0.026(2) 0.023(2) 0.0061(16) 0.0016(17) -0.0006(17)
C28 0.024(2) 0.027(2) 0.023(2) 0.0035(16) 0.0042(17) 0.0017(17)
C29 0.0213(19) 0.0201(18) 0.022(2) 0.0035(15) 0.0042(16) 0.0011(15)
C30 0.038(3) 0.041(3) 0.024(2) 0.0137(19) -0.004(2) -0.006(2)
C31 0.039(3) 0.029(2) 0.035(3) 0.0109(19) 0.002(2) -0.007(2)
C32 0.029(2) 0.035(2) 0.031(2) 0.0105(19) -0.0013(19) -0.0112(19)

loop_
_atom_type_symbol
_atom_type_description
_atom_type_scat_dispersion_real
_atom_type_scat_dispersion_imag
_atom_type_scat_source
C C 0.0033 0.0016 'International Tables Vol C Tables 4.2.6.8 and 6.1.1.4'
H H 0.0000 0.0000 'International Tables Vol C Tables 4.2.6.8 and 6.1.1.4'
B B 0.0013 0.0007 'International Tables Vol C Tables 4.2.6.8 and 6.1.1.4'
N N 0.0061 0.0033 'International Tables Vol C Tables 4.2.6.8 and 6.1.1.4'
O O 0.0106 0.0060 'International Tables Vol C Tables 4.2.6.8 and 6.1.1.4'
W W -0.8490 6.8722 'International Tables Vol C Tables 4.2.6.8 and 6.1.1.4'
Cl Cl 0.1484 0.1585 'International Tables Vol C Tables 4.2.6.8 and 6.1.1.4'

loop_
_geom_angle_atom_site_label_1
_geom_angle_atom_site_label_2
_geom_angle_atom_site_label_3
_geom_angle
_geom_angle_site_symmetry_1
_geom_angle_site_symmetry_3
_geom_angle_publ_flag
Cl1A C33A Cl2A 113.7(8) . . ?
Cl1A C33A H33A 108.8 . . ?
Cl2A C33A H33A 108.8 . . ?
Cl1A C33A H33B 108.8 . . ?
Cl2A C33A H33B 108.8 . . ?
H33A C33A H33B 107.7 . . ?
Cl1B C33B Cl2B 115.7(8) . . ?
Cl1B C33B H33C 108.4 . . ?
Cl2B C33B H33C 108.4 . . ?
Cl1B C33B H33D 108.4 . . ?
Cl2B C33B H33D 108.4 . . ?
H33C C33B H33D 107.4 . . ?
Cl1C C33C Cl2C 114.8(10) . . ?
Cl1C C33C H33E 108.6 . . ?
Cl2C C33C H33E 108.6 . . ?
Cl1C C33C H33F 108.6 . . ?
Cl2C C33C H33F 108.6 . . ?
H33E C33C H33F 107.5 . . ?
C14 W1 C13 104.08(17) . . ?
C14 W1 O1 113.60(14) . . ?
C13 W1 O1 112.99(14) . . ?
C14 W1 C1 70.38(15) . . ?
C13 W1 C1 70.31(15) . . ?
O1 W1 C1 73.17(13) . . ?
C14 W1 N10 82.30(15) . . ?
C13 W1 N10 82.89(14) . . ?
O1 W1 N10 152.08(11) . . ?
C1 W1 N10 134.76(14) . . ?
C14 W1 N6 160.97(14) . . ?
C13 W1 N6 84.17(14) . . ?
O1 W1 N6 77.47(11) . . ?
C1 W1 N6 128.61(13) . . ?
N10 W1 N6 81.76(12) . . ?
C14 W1 N8 86.32(14) . . ?
C13 W1 N8 161.12(13) . . ?
O1 W1 N8 75.71(11) . . ?
C1 W1 N8 128.49(13) . . ?
N10 W1 N8 82.97(11) . . ?
N6 W1 N8 81.48(11) . . ?
N9 B1 N11 109.0(3) . . ?
N9 B1 N7 108.6(3) . . ?
N11 B1 N7 109.9(3) . . ?
N9 B1 H1 109.8 . . ?
N11 B1 H1 109.8 . . ?
N7 B1 H1 109.8 . . ?
C15 N6 N7 107.1(3) . . ?
C15 N6 W1 132.0(3) . . ?
N7 N6 W1 120.9(2) . . ?
C17 N7 N6 109.3(3) . . ?
C17 N7 B1 131.4(3) . . ?
N6 N7 B1 119.3(3) . . ?
C21 N8 N9 106.5(3) . . ?
C21 N8 W1 132.1(3) . . ?
N9 N8 W1 121.1(2) . . ?
C23 N9 N8 109.7(3) . . ?
C23 N9 B1 131.3(3) . . ?
N8 N9 B1 119.0(3) . . ?
C27 N10 N11 106.8(3) . . ?
C27 N10 W1 133.7(3) . . ?
N11 N10 W1 118.9(2) . . ?
C29 N11 N10 109.4(3) . . ?
C29 N11 B1 128.9(3) . . ?
N10 N11 B1 121.7(3) . . ?
C1 N1 C4 122.5(4) . . ?
C1 N1 H1A 122(3) . . ?
C4 N1 H1A 115(3) . . ?
C3 O1 W1 118.5(3) . . ?
C3 O2 C12 116.3(3) . . ?
N1 C1 C2 118.1(3) . . ?
N1 C1 W1 126.8(3) . . ?
C2 C1 W1 115.0(3) . . ?
C3 C2 C1 112.8(4) . . ?
C3 C2 H2 123.6 . . ?
C1 C2 H2 123.6 . . ?
O1 C3 O2 119.0(4) . . ?
O1 C3 C2 120.5(4) . . ?
O2 C3 C2 120.5(4) . . ?
C9 C4 C5 122.0(4) . . ?
C9 C4 N1 119.0(4) . . ?
C5 C4 N1 118.9(4) . . ?
C6 C5 C4 117.6(5) . . ?
C6 C5 C10 121.8(5) . . ?
C4 C5 C10 120.7(4) . . ?
C7 C6 C5 121.8(5) . . ?
C7 C6 H6 119.1 . . ?
C5 C6 H6 119.1 . . ?
C6 C7 C8 120.0(5) . . ?
C6 C7 H7 120.0 . . ?
C8 C7 H7 120.0 . . ?
C7 C8 C9 121.0(5) . . ?
C7 C8 H8 119.5 . . ?
C9 C8 H8 119.5 . . ?
C4 C9 C8 117.5(5) . . ?
C4 C9 C11 120.6(4) . . ?
C8 C9 C11 121.9(5) . . ?
C5 C10 H10A 109.5 . . ?
C5 C10 H10B 109.5 . . ?
H10A C10 H10B 109.5 . . ?
C5 C10 H10C 109.5 . . ?
H10A C10 H10C 109.5 . . ?
H10B C10 H10C 109.5 . . ?
C9 C11 H11A 109.5 . . ?
C9 C11 H11B 109.5 . . ?
H11A C11 H11B 109.5 . . ?
C9 C11 H11C 109.5 . . ?
H11A C11 H11C 109.5 . . ?
H11B C11 H11C 109.5 . . ?
O2 C12 H12A 109.5 . . ?
O2 C12 H12B 109.5 . . ?
H12A C12 H12B 109.5 . . ?
O2 C12 H12C 109.5 . . ?
H12A C12 H12C 109.5 . . ?
H12B C12 H12C 109.5 . . ?
O3 C13 W1 174.2(4) . . ?
O4 C14 W1 175.8(3) . . ?
N6 C15 C16 109.8(3) . . ?
N6 C15 C18 123.0(4) . . ?
C16 C15 C18 127.2(4) . . ?
C17 C16 C15 105.4(4) . . ?
C17 C16 C19 128.7(4) . . ?
C15 C16 C19 125.8(4) . . ?
N7 C17 C16 108.4(3) . . ?
N7 C17 C20 122.2(4) . . ?
C16 C17 C20 129.4(4) . . ?
C15 C18 H18A 109.5 . . ?
C15 C18 H18B 109.5 . . ?
H18A C18 H18B 109.5 . . ?
C15 C18 H18C 109.5 . . ?
H18A C18 H18C 109.5 . . ?
H18B C18 H18C 109.5 . . ?
C16 C19 H19A 109.5 . . ?
C16 C19 H19B 109.5 . . ?
H19A C19 H19B 109.5 . . ?
C16 C19 H19C 109.5 . . ?
H19A C19 H19C 109.5 . . ?
H19B C19 H19C 109.5 . . ?
C17 C20 H20A 109.5 . . ?
C17 C20 H20B 109.5 . . ?
H20A C20 H20B 109.5 . . ?
C17 C20 H20C 109.5 . . ?
H20A C20 H20C 109.5 . . ?
H20B C20 H20C 109.5 . . ?
N8 C21 C22 110.1(3) . . ?
N8 C21 C24 122.7(3) . . ?
C22 C21 C24 127.2(4) . . ?
C23 C22 C21 105.4(3) . . ?
C23 C22 C25 128.3(4) . . ?
C21 C22 C25 126.3(4) . . ?
N9 C23 C22 108.2(3) . . ?
N9 C23 C26 122.4(4) . . ?
C22 C23 C26 129.3(4) . . ?
C21 C24 H24A 109.5 . . ?
C21 C24 H24B 109.5 . . ?
H24A C24 H24B 109.5 . . ?
C21 C24 H24C 109.5 . . ?
H24A C24 H24C 109.5 . . ?
H24B C24 H24C 109.5 . . ?
C22 C25 H25A 109.5 . . ?
C22 C25 H25B 109.5 . . ?
H25A C25 H25B 109.5 . . ?
C22 C25 H25C 109.5 . . ?
H25A C25 H25C 109.5 . . ?
H25B C25 H25C 109.5 . . ?
C23 C26 H26A 109.5 . . ?
C23 C26 H26B 109.5 . . ?
H26A C26 H26B 109.5 . . ?
C23 C26 H26C 109.5 . . ?
H26A C26 H26C 109.5 . . ?
H26B C26 H26C 109.5 . . ?
N10 C27 C28 109.8(4) . . ?
N10 C27 C30 123.5(4) . . ?
C28 C27 C30 126.7(4) . . ?
C29 C28 C27 105.6(4) . . ?
C29 C28 C31 127.7(4) . . ?
C27 C28 C31 126.7(4) . . ?
N11 C29 C28 108.3(3) . . ?
N11 C29 C32 122.4(4) . . ?
C28 C29 C32 129.3(4) . . ?
C27 C30 H30A 109.5 . . ?
C27 C30 H30B 109.5 . . ?
H30A C30 H30B 109.5 . . ?
C27 C30 H30C 109.5 . . ?
H30A C30 H30C 109.5 . . ?
H30B C30 H30C 109.5 . . ?
C28 C31 H31A 109.5 . . ?
C28 C31 H31B 109.5 . . ?
H31A C31 H31B 109.5 . . ?
C28 C31 H31C 109.5 . . ?
H31A C31 H31C 109.5 . . ?
H31B C31 H31C 109.5 . . ?
C29 C32 H32A 109.5 . . ?
C29 C32 H32B 109.5 . . ?
H32A C32 H32B 109.5 . . ?
C29 C32 H32C 109.5 . . ?
H32A C32 H32C 109.5 . . ?
H32B C32 H32C 109.5 . . ?

loop_
_geom_bond_atom_site_label_1
_geom_bond_atom_site_label_2
_geom_bond_distance
_geom_bond_site_symmetry_2
_geom_bond_publ_flag
C33A Cl1A 1.633(16) . ?
C33A Cl2A 1.844(17) . ?
C33A H33A 0.9900 . ?
C33A H33B 0.9900 . ?
C33B Cl1B 1.625(17) . ?
C33B Cl2B 1.823(17) . ?
C33B H33C 0.9900 . ?
C33B H33D 0.9900 . ?
C33C Cl1C 1.626(17) . ?
C33C Cl2C 1.835(18) . ?
C33C H33E 0.9900 . ?
C33C H33F 0.9900 . ?
W1 C14 1.956(5) . ?
W1 C13 1.958(4) . ?
W1 O1 2.115(3) . ?
W1 C1 2.183(4) . ?
W1 N10 2.226(3) . ?
W1 N6 2.238(3) . ?
W1 N8 2.249(3) . ?
B1 N9 1.535(5) . ?
B1 N11 1.543(6) . ?
B1 N7 1.548(5) . ?
B1 H1 1.0000 . ?
N6 C15 1.340(5) . ?
N6 N7 1.373(4) . ?
N7 C17 1.358(5) . ?
N8 C21 1.338(5) . ?
N8 N9 1.370(4) . ?
N9 C23 1.349(5) . ?
N10 C27 1.336(5) . ?
N10 N11 1.377(4) . ?
N11 C29 1.347(5) . ?
N1 C1 1.357(5) . ?
N1 C4 1.444(5) . ?
N1 H1A 0.83(4) . ?
O1 C3 1.272(5) . ?
O2 C3 1.349(5) . ?
O2 C12 1.433(5) . ?
O3 C13 1.165(5) . ?
O4 C14 1.161(5) . ?
C1 C2 1.399(6) . ?
C2 C3 1.367(6) . ?
C2 H2 0.9500 . ?
C4 C9 1.392(6) . ?
C4 C5 1.398(6) . ?
C5 C6 1.396(7) . ?
C5 C10 1.489(7) . ?
C6 C7 1.351(8) . ?
C6 H6 0.9500 . ?
C7 C8 1.382(8) . ?
C7 H7 0.9500 . ?
C8 C9 1.403(6) . ?
C8 H8 0.9500 . ?
C9 C11 1.502(7) . ?
C10 H10A 0.9800 . ?
C10 H10B 0.9800 . ?
C10 H10C 0.9800 . ?
C11 H11A 0.9800 . ?
C11 H11B 0.9800 . ?
C11 H11C 0.9800 . ?
C12 H12A 0.9800 . ?
C12 H12B 0.9800 . ?
C12 H12C 0.9800 . ?
C15 C16 1.404(6) . ?
C15 C18 1.488(5) . ?
C16 C17 1.380(6) . ?
C16 C19 1.499(6) . ?
C17 C20 1.493(6) . ?
C18 H18A 0.9800 . ?
C18 H18B 0.9800 . ?
C18 H18C 0.9800 . ?
C19 H19A 0.9800 . ?
C19 H19B 0.9800 . ?
C19 H19C 0.9800 . ?
C20 H20A 0.9800 . ?
C20 H20B 0.9800 . ?
C20 H20C 0.9800 . ?
C21 C22 1.395(5) . ?
C21 C24 1.505(5) . ?
C22 C23 1.377(6) . ?
C22 C25 1.503(6) . ?
C23 C26 1.499(5) . ?
C24 H24A 0.9800 . ?
C24 H24B 0.9800 . ?
C24 H24C 0.9800 . ?
C25 H25A 0.9800 . ?
C25 H25B 0.9800 . ?
C25 H25C 0.9800 . ?
C26 H26A 0.9800 . ?
C26 H26B 0.9800 . ?
C26 H26C 0.9800 . ?
C27 C28 1.399(6) . ?
C27 C30 1.498(6) . ?
C28 C29 1.378(6) . ?
C28 C31 1.501(6) . ?
C29 C32 1.491(5) . ?
C30 H30A 0.9800 . ?
C30 H30B 0.9800 . ?
C30 H30C 0.9800 . ?
C31 H31A 0.9800 . ?
C31 H31B 0.9800 . ?
C31 H31C 0.9800 . ?
C32 H32A 0.9800 . ?
C32 H32B 0.9800 . ?
C32 H32C 0.9800 . ?

loop_
_geom_torsion_atom_site_label_1
_geom_torsion_atom_site_label_2
_geom_torsion_atom_site_label_3
_geom_torsion_atom_site_label_4
_geom_torsion
_geom_torsion_site_symmetry_1
_geom_torsion_site_symmetry_2
_geom_torsion_site_symmetry_3
_geom_torsion_site_symmetry_4
_geom_torsion_publ_flag
C15 N6 N7 C17 -0.8(4) . . . . ?
W1 N6 N7 C17 178.6(2) . . . . ?
C15 N6 N7 B1 -178.1(3) . . . . ?
W1 N6 N7 B1 1.2(4) . . . . ?
N9 B1 N7 C17 -116.3(4) . . . . ?
N11 B1 N7 C17 124.6(4) . . . . ?
N9 B1 N7 N6 60.4(4) . . . . ?
N11 B1 N7 N6 -58.7(4) . . . . ?
C21 N8 N9 C23 0.0(4) . . . . ?
W1 N8 N9 C23 -175.6(2) . . . . ?
C21 N8 N9 B1 179.3(3) . . . . ?
W1 N8 N9 B1 3.7(4) . . . . ?
N11 B1 N9 C23 -124.2(4) . . . . ?
N7 B1 N9 C23 116.1(4) . . . . ?
N11 B1 N9 N8 56.6(4) . . . . ?
N7 B1 N9 N8 -63.1(4) . . . . ?
C27 N10 N11 C29 1.2(4) . . . . ?
W1 N10 N11 C29 -171.0(2) . . . . ?
C27 N10 N11 B1 180.0(3) . . . . ?
W1 N10 N11 B1 7.7(4) . . . . ?
N9 B1 N11 C29 113.6(4) . . . . ?
N7 B1 N11 C29 -127.5(4) . . . . ?
N9 B1 N11 N10 -64.9(4) . . . . ?
N7 B1 N11 N10 54.0(5) . . . . ?
C4 N1 C1 C2 1.2(6) . . . . ?
C4 N1 C1 W1 -178.3(3) . . . . ?
N1 C1 C2 C3 -179.6(4) . . . . ?
W1 C1 C2 C3 0.0(5) . . . . ?
W1 O1 C3 O2 -178.7(3) . . . . ?
W1 O1 C3 C2 1.9(5) . . . . ?
C12 O2 C3 O1 3.0(5) . . . . ?
C12 O2 C3 C2 -177.6(4) . . . . ?
C1 C2 C3 O1 -1.2(6) . . . . ?
C1 C2 C3 O2 179.4(4) . . . . ?
C1 N1 C4 C9 -88.5(5) . . . . ?
C1 N1 C4 C5 88.3(5) . . . . ?
C9 C4 C5 C6 1.0(7) . . . . ?
N1 C4 C5 C6 -175.7(4) . . . . ?
C9 C4 C5 C10 -178.4(4) . . . . ?
N1 C4 C5 C10 5.0(6) . . . . ?
C4 C5 C6 C7 0.3(7) . . . . ?
C10 C5 C6 C7 179.7(5) . . . . ?
C5 C6 C7 C8 -1.4(8) . . . . ?
C6 C7 C8 C9 1.1(8) . . . . ?
C5 C4 C9 C8 -1.2(7) . . . . ?
N1 C4 C9 C8 175.5(4) . . . . ?
C5 C4 C9 C11 178.9(4) . . . . ?
N1 C4 C9 C11 -4.4(6) . . . . ?
C7 C8 C9 C4 0.1(7) . . . . ?
C7 C8 C9 C11 -180.0(5) . . . . ?
N7 N6 C15 C16 0.5(4) . . . . ?
W1 N6 C15 C16 -178.7(3) . . . . ?
N7 N6 C15 C18 -179.3(4) . . . . ?
W1 N6 C15 C18 1.5(6) . . . . ?
N6 C15 C16 C17 -0.1(5) . . . . ?
C18 C15 C16 C17 179.7(4) . . . . ?
N6 C15 C16 C19 -178.5(4) . . . . ?
C18 C15 C16 C19 1.3(7) . . . . ?
N6 N7 C17 C16 0.7(4) . . . . ?
B1 N7 C17 C16 177.6(4) . . . . ?
N6 N7 C17 C20 -176.3(4) . . . . ?
B1 N7 C17 C20 0.6(7) . . . . ?
C15 C16 C17 N7 -0.4(5) . . . . ?
C19 C16 C17 N7 177.9(4) . . . . ?
C15 C16 C17 C20 176.4(4) . . . . ?
C19 C16 C17 C20 -5.3(8) . . . . ?
N9 N8 C21 C22 0.0(4) . . . . ?
W1 N8 C21 C22 174.9(3) . . . . ?
N9 N8 C21 C24 -178.7(4) . . . . ?
W1 N8 C21 C24 -3.8(6) . . . . ?
N8 C21 C22 C23 0.0(5) . . . . ?
C24 C21 C22 C23 178.6(4) . . . . ?
N8 C21 C22 C25 179.8(4) . . . . ?
C24 C21 C22 C25 -1.6(7) . . . . ?
N8 N9 C23 C22 0.0(4) . . . . ?
B1 N9 C23 C22 -179.2(4) . . . . ?
N8 N9 C23 C26 176.6(4) . . . . ?
B1 N9 C23 C26 -2.6(7) . . . . ?
C21 C22 C23 N9 0.0(4) . . . . ?
C25 C22 C23 N9 -179.8(4) . . . . ?
C21 C22 C23 C26 -176.3(4) . . . . ?
C25 C22 C23 C26 3.8(7) . . . . ?
N11 N10 C27 C28 -1.4(4) . . . . ?
W1 N10 C27 C28 169.2(3) . . . . ?
N11 N10 C27 C30 176.9(4) . . . . ?
W1 N10 C27 C30 -12.5(6) . . . . ?
N10 C27 C28 C29 1.0(5) . . . . ?
C30 C27 C28 C29 -177.2(4) . . . . ?
N10 C27 C28 C31 -177.5(4) . . . . ?
C30 C27 C28 C31 4.3(7) . . . . ?
N10 N11 C29 C28 -0.6(4) . . . . ?
B1 N11 C29 C28 -179.2(4) . . . . ?
N10 N11 C29 C32 -179.5(4) . . . . ?
B1 N11 C29 C32 1.9(6) . . . . ?
C27 C28 C29 N11 -0.2(4) . . . . ?
C31 C28 C29 N11 178.3(4) . . . . ?
C27 C28 C29 C32 178.5(4) . . . . ?
C31 C28 C29 C32 -2.9(7) . . . . ?
